data_2221291
loop_
_publ_author_name
'Mayanti, Tri'
'Supratman, Unang'
'Mukhtar, Mat Ropi'
'Awang, Khalijah'
'Ng, Seik Weng'

_publ_section_title
;
 Kokosanolide from the seed of <i>Lansium domesticum </i>Corr.
;
_journal_coeditor_code BT2893
_journal_issue 4
_journal_name_full 'Acta Crystallographica Section E'
_journal_page_first o750
_journal_paper_doi 10.1107/S1600536809008009
_journal_volume 65
_journal_year 2009
_chemical_formula_iupac 'C27 H32 O9'
_chemical_formula_moiety 'C27 H32 O9'
_chemical_formula_sum 'C27 H32 O9'
_chemical_formula_weight 500.53
_chemical_name_systematic
;
8,14-secogammacera-7,14(27)-diene-3,21-dione
;
_space_group_IT_number 4
_symmetry_cell_setting monoclinic
_symmetry_space_group_name_Hall 'P 2yb'
_symmetry_space_group_name_H-M 'P 1 21 1'
_atom_sites_solution_hydrogens geom
_atom_sites_solution_primary direct
_atom_sites_solution_secondary difmap
_audit_creation_method SHELXL-97
_cell_angle_alpha 90.00
_cell_angle_beta 110.7770(10)
_cell_angle_gamma 90.00
_cell_formula_units_Z 2
_cell_length_a 8.83260(10)
_cell_length_b 12.8977(2)
_cell_length_c 11.15550(10)
_cell_measurement_reflns_used 8527
_cell_measurement_temperature 123(2)
_cell_measurement_theta_max 28.3
_cell_measurement_theta_min 2.5
_cell_volume 1188.19(3)
_computing_cell_refinement 'SAINT (Bruker, 2007)'
_computing_data_collection 'APEX2  (Bruker, 2007)'
_computing_data_reduction 'SAINT (Bruker, 2007)'
_computing_molecular_graphics 'X-Seed (Barbour, 2001)'
_computing_publication_material 'publCIF (Westrip, 2009)'
_computing_structure_refinement 'SHELXL97 (Sheldrick, 2008)'
_computing_structure_solution 'SHELXS97 (Sheldrick, 2008)'
_diffrn_ambient_temperature 123(2)
_diffrn_measured_fraction_theta_full 0.999
_diffrn_measured_fraction_theta_max 0.999
_diffrn_measurement_device_type 'Bruker SMART APEX diffractometer'
_diffrn_measurement_method '\w scans'
_diffrn_radiation_monochromator graphite
_diffrn_radiation_source 'fine-focus sealed tube'
_diffrn_radiation_type MoK\a
_diffrn_radiation_wavelength 0.71073
_diffrn_reflns_av_R_equivalents 0.0195
_diffrn_reflns_av_sigmaI/netI 0.0172
_diffrn_reflns_limit_h_max 11
_diffrn_reflns_limit_h_min -11
_diffrn_reflns_limit_k_max 16
_diffrn_reflns_limit_k_min -16
_diffrn_reflns_limit_l_max 14
_diffrn_reflns_limit_l_min -14
_diffrn_reflns_number 11333
_diffrn_reflns_theta_full 27.50
_diffrn_reflns_theta_max 27.50
_diffrn_reflns_theta_min 1.95
_diffrn_standards_decay_% 0
_diffrn_standards_interval_count 0
_diffrn_standards_interval_time 0
_diffrn_standards_number 0
_exptl_absorpt_coefficient_mu 0.105
_exptl_absorpt_correction_type none
_exptl_crystal_colour Colorless
_exptl_crystal_density_diffrn 1.399
_exptl_crystal_density_method 'not measured'
_exptl_crystal_description Block
_exptl_crystal_F_000 532
_exptl_crystal_size_max 0.40
_exptl_crystal_size_mid 0.30
_exptl_crystal_size_min 0.10
_refine_diff_density_max 0.318
_refine_diff_density_min -0.211
_refine_ls_extinction_method none
_refine_ls_goodness_of_fit_ref 1.027
_refine_ls_hydrogen_treatment constr
_refine_ls_matrix_type full
_refine_ls_number_parameters 331
_refine_ls_number_reflns 2856
_refine_ls_number_restraints 1
_refine_ls_restrained_S_all 1.027
_refine_ls_R_factor_all 0.0311
_refine_ls_R_factor_gt 0.0297
_refine_ls_shift/su_max 0.001
_refine_ls_shift/su_mean 0.001
_refine_ls_structure_factor_coef Fsqd
_refine_ls_weighting_details 'calc w=1/[\s^2^(Fo^2^)+(0.0619P)^2^+0.1566P] where P=(Fo^2^+2Fc^2^)/3'
_refine_ls_weighting_scheme calc
_refine_ls_wR_factor_gt 0.0806
_refine_ls_wR_factor_ref 0.0826
_reflns_number_gt 2760
_reflns_number_total 2856
_reflns_threshold_expression I>2\s(I)
_cod_data_source_file bt2893.cif
_cod_data_source_block I
_cod_depositor_comments
;
The following automatic conversions were performed:
'_symmetry_cell_setting' value 'Monoclinic' changed to 'monoclinic'
according to '/home/saulius/struct/CIF-dictionaries/cif_core.dic'
dictionary named 'cif_core.dic' version 2.4.1 from
2010-06-29.

'_exptl_absorpt_correction_type' value 'None' changed to
'none' according to '/home/saulius/struct/CIF-dictionaries/cif_core.dic'
dictionary named 'cif_core.dic' version 2.4.1 from 2010-06-29.

Automatic conversion script
Id: cif_fix_enum 1527 2010-12-29 10:47:43Z saulius 

The following automatic conversions were performed:

'_symmetry_cell_setting' value 'Monoclinic' changed to 'monoclinic'
according to /home/saulius/struct/CIF-dictionaries/cif_core.dic
dictionary named 'cif_core.dic' version 2.4.1 from
2010-06-29.

'_exptl_absorpt_correction_type' value 'None' changed to
'none' according to
/home/saulius/struct/CIF-dictionaries/cif_core.dic dictionary named
'cif_core.dic' version 2.4.1 from 2010-06-29.

Automatic conversion script
Id: cif_fix_values 1715 2011-07-08 13:25:40Z adriana 
;
_cod_original_sg_symbol_H-M 'P 21'
_cod_database_code 2221291
_cod_database_fobs_code 2221291

loop_
_symmetry_equiv_pos_as_xyz
'x, y, z'
'-x, y+1/2, -z'

loop_
_atom_site_type_symbol
_atom_site_label
_atom_site_fract_x
_atom_site_fract_y
_atom_site_fract_z
_atom_site_U_iso_or_equiv
_atom_site_adp_type
_atom_site_calc_flag
_atom_site_refinement_flags
_atom_site_occupancy
_atom_site_disorder_assembly
_atom_site_disorder_group
O O1 0.84140(14) 0.50022(10) 0.13328(11) 0.0178(2) Uani d . 1 . .
O O2 0.76288(15) 0.65296(11) 0.03392(13) 0.0216(3) Uani d . 1 . .
O O3 1.14818(14) 0.54506(9) 0.20719(11) 0.0149(2) Uani d . 1 . .
O O4 0.96159(15) 0.32343(10) 0.00956(13) 0.0206(3) Uani d . 1 . .
O O5 1.42245(14) 0.50619(9) 0.27176(11) 0.0153(2) Uani d . 1 . .
O O6 1.34114(15) 0.35288(10) 0.07332(12) 0.0170(2) Uani d . 1 . .
H H6 1.3135 0.2934 0.0428 0.026 Uiso calc R 1 . .
O O7 1.59091(18) 0.01203(12) 0.27280(16) 0.0320(3) Uani d . 1 . .
O O8 1.77358(16) 0.12432(10) 0.38724(14) 0.0236(3) Uani d . 1 . .
O O9 2.20986(18) 0.18614(14) 0.66355(16) 0.0361(4) Uani d . 1 . .
C C1 0.6733(2) 0.47246(17) 0.10624(19) 0.0243(4) Uani d . 1 . .
H H1A 0.6663 0.3989 0.1258 0.036 Uiso calc R 1 . .
H H1B 0.6109 0.4850 0.0154 0.036 Uiso calc R 1 . .
H H1C 0.6293 0.5147 0.1592 0.036 Uiso calc R 1 . .
C C2 0.8676(2) 0.59050(14) 0.08735(16) 0.0161(3) Uani d . 1 . .
C C3 1.04435(18) 0.60764(13) 0.10460(15) 0.0146(3) Uani d . 1 . .
H H3 1.0710 0.6821 0.1276 0.017 Uiso calc R 1 . .
C C4 1.09301(19) 0.58216(13) -0.01273(15) 0.0147(3) Uani d . 1 . .
H H4 1.0674 0.6416 -0.0743 0.018 Uiso calc R 1 . .
C C5 1.27793(19) 0.57214(13) 0.05798(16) 0.0151(3) Uani d . 1 . .
H H5 1.3274 0.5339 0.0030 0.018 Uiso calc R 1 . .
C C6 1.3650(2) 0.67574(14) 0.10056(18) 0.0199(3) Uani d . 1 . .
H H6A 1.4797 0.6630 0.1498 0.030 Uiso calc R 1 . .
H H6B 1.3158 0.7128 0.1543 0.030 Uiso calc R 1 . .
H H6C 1.3551 0.7177 0.0249 0.030 Uiso calc R 1 . .
C C7 1.27580(18) 0.50317(13) 0.16845(15) 0.0136(3) Uani d . 1 . .
C C8 1.22596(19) 0.39101(13) 0.12532(16) 0.0137(3) Uani d . 1 . .
C C9 1.0573(2) 0.39205(13) 0.01658(16) 0.0146(3) Uani d . 1 . .
C C10 1.0219(2) 0.47930(13) -0.08308(15) 0.0159(3) Uani d . 1 . .
C C11 0.8397(2) 0.48559(15) -0.16080(16) 0.0199(3) Uani d . 1 . .
H H11A 0.8027 0.4195 -0.2048 0.030 Uiso calc R 1 . .
H H11B 0.8193 0.5414 -0.2242 0.030 Uiso calc R 1 . .
H H11C 0.7807 0.4999 -0.1029 0.030 Uiso calc R 1 . .
C C12 1.1023(2) 0.45050(16) -0.18142(17) 0.0220(4) Uani d . 1 . .
H H12A 1.0540 0.3864 -0.2257 0.033 Uiso calc R 1 . .
H H12B 1.2187 0.4403 -0.1367 0.033 Uiso calc R 1 . .
H H12C 1.0849 0.5066 -0.2441 0.033 Uiso calc R 1 . .
C C13 1.2208(2) 0.32682(13) 0.23880(16) 0.0161(3) Uani d . 1 . .
H H13A 1.2015 0.2532 0.2127 0.019 Uiso calc R 1 . .
H H13B 1.1293 0.3506 0.2634 0.019 Uiso calc R 1 . .
C C14 1.3790(2) 0.33558(13) 0.35547(16) 0.0162(3) Uani d . 1 . .
H H14 1.3509 0.3102 0.4297 0.019 Uiso calc R 1 . .
C C15 1.4203(2) 0.45085(13) 0.38358(15) 0.0159(3) Uani d . 1 . .
H H15 1.3358 0.4828 0.4123 0.019 Uiso calc R 1 . .
C C16 1.5849(2) 0.46840(14) 0.48766(16) 0.0186(3) Uani d . 1 . .
H H16A 1.5790 0.4487 0.5717 0.022 Uiso calc R 1 . .
H H16B 1.6121 0.5431 0.4911 0.022 Uiso calc R 1 . .
C C17 1.7188(2) 0.40598(13) 0.46466(17) 0.0171(3) Uani d . 1 . .
H H17A 1.8226 0.4193 0.5355 0.021 Uiso calc R 1 . .
H H17B 1.7306 0.4296 0.3840 0.021 Uiso calc R 1 . .
C C18 1.6839(2) 0.28830(13) 0.45591(16) 0.0159(3) Uani d . 1 . .
C C19 1.6878(2) 0.24514(15) 0.58587(17) 0.0204(3) Uani d . 1 . .
H H19A 1.6774 0.1695 0.5807 0.031 Uiso calc R 1 . .
H H19B 1.5979 0.2746 0.6067 0.031 Uiso calc R 1 . .
H H19C 1.7906 0.2639 0.6529 0.031 Uiso calc R 1 . .
C C20 1.5183(2) 0.26731(13) 0.35417(16) 0.0156(3) Uani d . 1 . .
C C21 1.4975(2) 0.18237(14) 0.28188(17) 0.0197(3) Uani d . 1 . .
H H21 1.3999 0.1746 0.2103 0.024 Uiso calc R 1 . .
C C22 1.6205(2) 0.10045(16) 0.30943(19) 0.0225(4) Uani d . 1 . .
C C23 1.8114(2) 0.23374(14) 0.41244(18) 0.0186(3) Uani d . 1 . .
H H23 1.8107 0.2672 0.3314 0.022 Uiso calc R 1 . .
C C24 1.9817(2) 0.23557(16) 0.50764(19) 0.0212(4) Uani d . 1 . .
C C25 2.0961(2) 0.31887(18) 0.53514(19) 0.0252(4) Uani d . 1 . .
H H25 2.0804 0.3850 0.4950 0.030 Uiso calc R 1 . .
C C26 2.2305(2) 0.28487(19) 0.6295(2) 0.0290(4) Uani d . 1 . .
H H26 2.3264 0.3245 0.6669 0.035 Uiso calc R 1 . .
C C27 2.0560(3) 0.15765(18) 0.5880(2) 0.0329(5) Uani d . 1 . .
H H27 2.0083 0.0923 0.5917 0.040 Uiso calc R 1 . .

loop_
_atom_site_aniso_label
_atom_site_aniso_U_11
_atom_site_aniso_U_22
_atom_site_aniso_U_33
_atom_site_aniso_U_12
_atom_site_aniso_U_13
_atom_site_aniso_U_23
O1 0.0136(5) 0.0176(6) 0.0218(6) 0.0018(5) 0.0058(5) 0.0033(5)
O2 0.0158(6) 0.0207(6) 0.0260(6) 0.0053(5) 0.0045(5) 0.0052(5)
O3 0.0122(5) 0.0162(6) 0.0147(5) 0.0043(4) 0.0027(4) 0.0011(4)
O4 0.0149(6) 0.0150(6) 0.0271(6) -0.0020(5) 0.0017(5) -0.0014(5)
O5 0.0121(5) 0.0144(5) 0.0159(5) -0.0007(4) 0.0006(4) -0.0001(4)
O6 0.0146(5) 0.0147(5) 0.0221(6) 0.0007(5) 0.0069(5) -0.0035(5)
O7 0.0263(7) 0.0196(7) 0.0467(9) 0.0014(6) 0.0086(6) -0.0097(6)
O8 0.0197(6) 0.0176(6) 0.0296(7) 0.0049(5) 0.0043(5) -0.0040(5)
O9 0.0207(7) 0.0400(9) 0.0372(8) 0.0037(7) -0.0027(6) 0.0026(7)
C1 0.0160(8) 0.0291(10) 0.0283(9) -0.0012(7) 0.0084(7) 0.0054(8)
C2 0.0154(7) 0.0169(8) 0.0152(7) 0.0018(6) 0.0045(6) -0.0007(6)
C3 0.0132(7) 0.0139(7) 0.0149(7) 0.0022(6) 0.0029(6) 0.0016(6)
C4 0.0129(7) 0.0150(7) 0.0151(7) -0.0001(6) 0.0034(6) 0.0011(6)
C5 0.0123(7) 0.0147(7) 0.0169(7) -0.0010(6) 0.0035(6) -0.0005(6)
C6 0.0170(8) 0.0151(8) 0.0243(8) -0.0015(6) 0.0033(6) 0.0028(6)
C7 0.0101(7) 0.0139(7) 0.0149(7) 0.0008(6) 0.0021(6) -0.0012(6)
C8 0.0104(7) 0.0126(7) 0.0165(7) -0.0005(6) 0.0027(6) -0.0014(6)
C9 0.0130(7) 0.0141(7) 0.0158(7) 0.0017(6) 0.0041(6) -0.0031(6)
C10 0.0146(7) 0.0174(8) 0.0138(7) 0.0004(6) 0.0027(6) -0.0015(6)
C11 0.0150(8) 0.0229(8) 0.0171(7) 0.0009(7) 0.0001(6) -0.0012(7)
C12 0.0219(8) 0.0274(9) 0.0169(7) 0.0014(7) 0.0072(7) -0.0029(7)
C13 0.0131(7) 0.0140(7) 0.0189(8) -0.0006(6) 0.0029(6) 0.0022(6)
C14 0.0146(7) 0.0155(7) 0.0159(7) 0.0014(6) 0.0023(6) 0.0011(6)
C15 0.0158(7) 0.0154(7) 0.0140(7) 0.0042(6) 0.0021(6) 0.0002(6)
C16 0.0185(8) 0.0156(8) 0.0168(7) 0.0032(6) 0.0001(6) -0.0027(6)
C17 0.0153(7) 0.0158(8) 0.0169(7) 0.0008(6) 0.0016(6) -0.0001(6)
C18 0.0137(7) 0.0160(8) 0.0163(7) 0.0023(6) 0.0033(6) 0.0001(6)
C19 0.0206(8) 0.0220(9) 0.0160(8) 0.0033(7) 0.0034(6) 0.0046(7)
C20 0.0140(7) 0.0157(7) 0.0162(7) 0.0017(6) 0.0043(6) 0.0029(6)
C21 0.0163(8) 0.0187(8) 0.0213(8) 0.0025(7) 0.0032(6) -0.0001(7)
C22 0.0203(8) 0.0199(8) 0.0267(9) 0.0034(7) 0.0076(7) -0.0028(7)
C23 0.0159(8) 0.0173(8) 0.0214(8) 0.0026(6) 0.0051(7) -0.0020(7)
C24 0.0169(8) 0.0244(9) 0.0217(8) 0.0025(7) 0.0059(7) -0.0038(7)
C25 0.0183(8) 0.0317(10) 0.0274(9) -0.0014(8) 0.0104(7) -0.0025(8)
C26 0.0176(9) 0.0388(12) 0.0300(10) -0.0009(8) 0.0075(8) -0.0078(9)
C27 0.0204(9) 0.0289(10) 0.0392(11) 0.0034(8) -0.0022(8) 0.0025(9)

loop_
_atom_type_symbol
_atom_type_description
_atom_type_scat_dispersion_real
_atom_type_scat_dispersion_imag
_atom_type_scat_source
C C 0.0033 0.0000 'International Tables Vol C Tables 4.2.6.8 and 6.1.1.4'
H H 0.0000 0.0000 'International Tables Vol C Tables 4.2.6.8 and 6.1.1.4'
O O 0.0106 0.0000 'International Tables Vol C Tables 4.2.6.8 and 6.1.1.4'

loop_
_geom_angle_atom_site_label_1
_geom_angle_atom_site_label_2
_geom_angle_atom_site_label_3
_geom_angle_site_symmetry_1
_geom_angle_site_symmetry_3
_geom_angle
_geom_angle_publ_flag
C2 O1 C1 . . 116.25(14) ?
C3 O3 C7 . . 108.49(12) ?
C7 O5 C15 . . 114.02(12) ?
C8 O6 H6 . . 109.5 ?
C22 O8 C23 . . 116.86(14) ?
C26 O9 C27 . . 106.34(17) ?
O1 C1 H1A . . 109.5 ?
O1 C1 H1B . . 109.5 ?
H1A C1 H1B . . 109.5 ?
O1 C1 H1C . . 109.5 ?
H1A C1 H1C . . 109.5 ?
H1B C1 H1C . . 109.5 ?
O2 C2 O1 . . 124.55(16) ?
O2 C2 C3 . . 122.41(16) ?
O1 C2 C3 . . 113.02(14) ?
O3 C3 C2 . . 110.89(13) ?
O3 C3 C4 . . 105.31(12) ?
C2 C3 C4 . . 116.24(13) ?
O3 C3 H3 . . 108.0 ?
C2 C3 H3 . . 108.0 ?
C4 C3 H3 . . 108.0 ?
C5 C4 C3 . . 98.39(12) ?
C5 C4 C10 . . 110.50(13) ?
C3 C4 C10 . . 115.04(14) ?
C5 C4 H4 . . 110.8 ?
C3 C4 H4 . . 110.8 ?
C10 C4 H4 . . 110.8 ?
C7 C5 C6 . . 114.03(14) ?
C7 C5 C4 . . 98.47(13) ?
C6 C5 C4 . . 114.11(14) ?
C7 C5 H5 . . 109.9 ?
C6 C5 H5 . . 109.9 ?
C4 C5 H5 . . 109.9 ?
C5 C6 H6A . . 109.5 ?
C5 C6 H6B . . 109.5 ?
H6A C6 H6B . . 109.5 ?
C5 C6 H6C . . 109.5 ?
H6A C6 H6C . . 109.5 ?
H6B C6 H6C . . 109.5 ?
O5 C7 O3 . . 109.63(12) ?
O5 C7 C5 . . 112.14(13) ?
O3 C7 C5 . . 104.93(13) ?
O5 C7 C8 . . 111.30(13) ?
O3 C7 C8 . . 106.12(12) ?
C5 C7 C8 . . 112.32(13) ?
O6 C8 C13 . . 112.70(13) ?
O6 C8 C7 . . 106.58(12) ?
C13 C8 C7 . . 109.87(13) ?
O6 C8 C9 . . 108.09(13) ?
C13 C8 C9 . . 110.49(13) ?
C7 C8 C9 . . 108.97(13) ?
O4 C9 C10 . . 122.19(15) ?
O4 C9 C8 . . 120.02(15) ?
C10 C9 C8 . . 117.72(14) ?
C9 C10 C11 . . 110.56(14) ?
C9 C10 C12 . . 108.10(14) ?
C11 C10 C12 . . 105.35(13) ?
C9 C10 C4 . . 108.54(13) ?
C11 C10 C4 . . 113.22(14) ?
C12 C10 C4 . . 110.95(14) ?
C10 C11 H11A . . 109.5 ?
C10 C11 H11B . . 109.5 ?
H11A C11 H11B . . 109.5 ?
C10 C11 H11C . . 109.5 ?
H11A C11 H11C . . 109.5 ?
H11B C11 H11C . . 109.5 ?
C10 C12 H12A . . 109.5 ?
C10 C12 H12B . . 109.5 ?
H12A C12 H12B . . 109.5 ?
C10 C12 H12C . . 109.5 ?
H12A C12 H12C . . 109.5 ?
H12B C12 H12C . . 109.5 ?
C8 C13 C14 . . 112.08(13) ?
C8 C13 H13A . . 109.2 ?
C14 C13 H13A . . 109.2 ?
C8 C13 H13B . . 109.2 ?
C14 C13 H13B . . 109.2 ?
H13A C13 H13B . . 107.9 ?
C20 C14 C15 . . 115.40(14) ?
C20 C14 C13 . . 116.45(14) ?
C15 C14 C13 . . 108.80(13) ?
C20 C14 H14 . . 105.0 ?
C15 C14 H14 . . 105.0 ?
C13 C14 H14 . . 105.0 ?
O5 C15 C16 . . 106.52(14) ?
O5 C15 C14 . . 112.16(13) ?
C16 C15 C14 . . 113.15(13) ?
O5 C15 H15 . . 108.3 ?
C16 C15 H15 . . 108.3 ?
C14 C15 H15 . . 108.3 ?
C15 C16 C17 . . 112.39(14) ?
C15 C16 H16A . . 109.1 ?
C17 C16 H16A . . 109.1 ?
C15 C16 H16B . . 109.1 ?
C17 C16 H16B . . 109.1 ?
H16A C16 H16B . . 107.9 ?
C16 C17 C18 . . 112.30(15) ?
C16 C17 H17A . . 109.1 ?
C18 C17 H17A . . 109.1 ?
C16 C17 H17B . . 109.1 ?
C18 C17 H17B . . 109.1 ?
H17A C17 H17B . . 107.9 ?
C20 C18 C23 . . 107.41(13) ?
C20 C18 C19 . . 109.36(14) ?
C23 C18 C19 . . 110.80(14) ?
C20 C18 C17 . . 109.81(14) ?
C23 C18 C17 . . 108.41(14) ?
C19 C18 C17 . . 110.97(15) ?
C18 C19 H19A . . 109.5 ?
C18 C19 H19B . . 109.5 ?
H19A C19 H19B . . 109.5 ?
C18 C19 H19C . . 109.5 ?
H19A C19 H19C . . 109.5 ?
H19B C19 H19C . . 109.5 ?
C21 C20 C14 . . 122.97(16) ?
C21 C20 C18 . . 119.08(15) ?
C14 C20 C18 . . 117.20(14) ?
C20 C21 C22 . . 122.12(16) ?
C20 C21 H21 . . 118.9 ?
C22 C21 H21 . . 118.9 ?
O7 C22 O8 . . 118.50(17) ?
O7 C22 C21 . . 123.59(18) ?
O8 C22 C21 . . 117.77(17) ?
O8 C23 C24 . . 104.80(14) ?
O8 C23 C18 . . 111.08(14) ?
C24 C23 C18 . . 115.43(15) ?
O8 C23 H23 . . 108.4 ?
C24 C23 H23 . . 108.4 ?
C18 C23 H23 . . 108.4 ?
C27 C24 C25 . . 106.02(18) ?
C27 C24 C23 . . 125.89(18) ?
C25 C24 C23 . . 128.07(18) ?
C26 C25 C24 . . 106.4(2) ?
C26 C25 H25 . . 126.8 ?
C24 C25 H25 . . 126.8 ?
C25 C26 O9 . . 110.73(19) ?
C25 C26 H26 . . 124.6 ?
O9 C26 H26 . . 124.6 ?
C24 C27 O9 . . 110.5(2) ?
C24 C27 H27 . . 124.7 ?
O9 C27 H27 . . 124.7 ?

loop_
_geom_bond_atom_site_label_1
_geom_bond_atom_site_label_2
_geom_bond_site_symmetry_2
_geom_bond_distance
_geom_bond_publ_flag
O1 C2 . 1.325(2) ?
O1 C1 . 1.451(2) ?
O2 C2 . 1.212(2) ?
O3 C3 . 1.4344(19) ?
O3 C7 . 1.4473(19) ?
O4 C9 . 1.207(2) ?
O5 C7 . 1.3959(18) ?
O5 C15 . 1.443(2) ?
O6 C8 . 1.4255(19) ?
O6 H6 . 0.8400 ?
O7 C22 . 1.208(3) ?
O8 C22 . 1.358(2) ?
O8 C23 . 1.455(2) ?
O9 C26 . 1.360(3) ?
O9 C27 . 1.370(2) ?
C1 H1A . 0.9800 ?
C1 H1B . 0.9800 ?
C1 H1C . 0.9800 ?
C2 C3 . 1.520(2) ?
C3 C4 . 1.551(2) ?
C3 H3 . 1.0000 ?
C4 C5 . 1.547(2) ?
C4 C10 . 1.556(2) ?
C4 H4 . 1.0000 ?
C5 C7 . 1.525(2) ?
C5 C6 . 1.531(2) ?
C5 H5 . 1.0000 ?
C6 H6A . 0.9800 ?
C6 H6B . 0.9800 ?
C6 H6C . 0.9800 ?
C7 C8 . 1.539(2) ?
C8 C13 . 1.527(2) ?
C8 C9 . 1.552(2) ?
C9 C10 . 1.534(2) ?
C10 C11 . 1.536(2) ?
C10 C12 . 1.548(2) ?
C11 H11A . 0.9800 ?
C11 H11B . 0.9800 ?
C11 H11C . 0.9800 ?
C12 H12A . 0.9800 ?
C12 H12B . 0.9800 ?
C12 H12C . 0.9800 ?
C13 C14 . 1.539(2) ?
C13 H13A . 0.9900 ?
C13 H13B . 0.9900 ?
C14 C20 . 1.517(2) ?
C14 C15 . 1.536(2) ?
C14 H14 . 1.0000 ?
C15 C16 . 1.521(2) ?
C15 H15 . 1.0000 ?
C16 C17 . 1.526(2) ?
C16 H16A . 0.9900 ?
C16 H16B . 0.9900 ?
C17 C18 . 1.545(2) ?
C17 H17A . 0.9900 ?
C17 H17B . 0.9900 ?
C18 C20 . 1.524(2) ?
C18 C23 . 1.545(2) ?
C18 C19 . 1.542(2) ?
C19 H19A . 0.9800 ?
C19 H19B . 0.9800 ?
C19 H19C . 0.9800 ?
C20 C21 . 1.334(2) ?
C21 C22 . 1.468(2) ?
C21 H21 . 0.9500 ?
C23 C24 . 1.503(2) ?
C23 H23 . 1.0000 ?
C24 C27 . 1.352(3) ?
C24 C25 . 1.431(3) ?
C25 C26 . 1.350(3) ?
C25 H25 . 0.9500 ?
C26 H26 . 0.9500 ?
C27 H27 . 0.9500 ?

loop_
_geom_hbond_atom_site_label_D
_geom_hbond_atom_site_label_H
_geom_hbond_atom_site_label_A
_geom_hbond_site_symmetry_A
_geom_hbond_distance_DH
_geom_hbond_distance_HA
_geom_hbond_distance_DA
_geom_hbond_angle_DHA
_geom_hbond_publ_flag
O6 H6 O2 2_745 0.84 2.01 2.854(2) 178 yes

loop_
_geom_torsion_atom_site_label_1
_geom_torsion_atom_site_label_2
_geom_torsion_atom_site_label_3
_geom_torsion_atom_site_label_4
_geom_torsion_site_symmetry_1
_geom_torsion_site_symmetry_2
_geom_torsion_site_symmetry_3
_geom_torsion_site_symmetry_4
_geom_torsion
_geom_torsion_publ_flag
C1 O1 C2 O2 . . . . 5.7(2) ?
C1 O1 C2 C3 . . . . -172.55(15) ?
C7 O3 C3 C2 . . . . 138.99(13) ?
C7 O3 C3 C4 . . . . 12.48(16) ?
O2 C2 C3 O3 . . . . 158.88(15) ?
O1 C2 C3 O3 . . . . -22.83(19) ?
O2 C2 C3 C4 . . . . -80.9(2) ?
O1 C2 C3 C4 . . . . 97.37(17) ?
O3 C3 C4 C5 . . . . -37.89(15) ?
C2 C3 C4 C5 . . . . -161.05(14) ?
O3 C3 C4 C10 . . . . 79.47(16) ?
C2 C3 C4 C10 . . . . -43.69(19) ?
C3 C4 C5 C7 . . . . 47.08(14) ?
C10 C4 C5 C7 . . . . -73.71(15) ?
C3 C4 C5 C6 . . . . -74.10(17) ?
C10 C4 C5 C6 . . . . 165.11(15) ?
C15 O5 C7 O3 . . . . 57.64(17) ?
C15 O5 C7 C5 . . . . 173.77(13) ?
C15 O5 C7 C8 . . . . -59.45(16) ?
C3 O3 C7 O5 . . . . 139.56(13) ?
C3 O3 C7 C5 . . . . 18.95(16) ?
C3 O3 C7 C8 . . . . -100.14(14) ?
C6 C5 C7 O5 . . . . -39.71(19) ?
C4 C5 C7 O5 . . . . -160.94(13) ?
C6 C5 C7 O3 . . . . 79.23(16) ?
C4 C5 C7 O3 . . . . -42.00(15) ?
C6 C5 C7 C8 . . . . -165.93(13) ?
C4 C5 C7 C8 . . . . 72.83(15) ?
O5 C7 C8 O6 . . . . -67.25(16) ?
O3 C7 C8 O6 . . . . 173.53(12) ?
C5 C7 C8 O6 . . . . 59.42(16) ?
O5 C7 C8 C13 . . . . 55.14(17) ?
O3 C7 C8 C13 . . . . -64.08(15) ?
C5 C7 C8 C13 . . . . -178.18(13) ?
O5 C7 C8 C9 . . . . 176.32(12) ?
O3 C7 C8 C9 . . . . 57.11(15) ?
C5 C7 C8 C9 . . . . -57.00(17) ?
O6 C8 C9 O4 . . . . 100.48(17) ?
C13 C8 C9 O4 . . . . -23.3(2) ?
C7 C8 C9 O4 . . . . -144.06(15) ?
O6 C8 C9 C10 . . . . -76.61(17) ?
C13 C8 C9 C10 . . . . 159.65(14) ?
C7 C8 C9 C10 . . . . 38.84(18) ?
O4 C9 C10 C11 . . . . 17.8(2) ?
C8 C9 C10 C11 . . . . -165.21(13) ?
O4 C9 C10 C12 . . . . -97.08(19) ?
C8 C9 C10 C12 . . . . 79.95(17) ?
O4 C9 C10 C4 . . . . 142.50(16) ?
C8 C9 C10 C4 . . . . -40.47(19) ?
C5 C4 C10 C9 . . . . 59.63(17) ?
C3 C4 C10 C9 . . . . -50.65(17) ?
C5 C4 C10 C11 . . . . -177.22(14) ?
C3 C4 C10 C11 . . . . 72.50(17) ?
C5 C4 C10 C12 . . . . -59.01(17) ?
C3 C4 C10 C12 . . . . -169.29(14) ?
O6 C8 C13 C14 . . . . 66.52(17) ?
C7 C8 C13 C14 . . . . -52.18(17) ?
C9 C8 C13 C14 . . . . -172.45(13) ?
C8 C13 C14 C20 . . . . -81.44(18) ?
C8 C13 C14 C15 . . . . 51.05(18) ?
C7 O5 C15 C16 . . . . -176.46(13) ?
C7 O5 C15 C14 . . . . 59.23(17) ?
C20 C14 C15 O5 . . . . 80.22(17) ?
C13 C14 C15 O5 . . . . -52.82(17) ?
C20 C14 C15 C16 . . . . -40.3(2) ?
C13 C14 C15 C16 . . . . -173.35(13) ?
O5 C15 C16 C17 . . . . -74.21(17) ?
C14 C15 C16 C17 . . . . 49.5(2) ?
C15 C16 C17 C18 . . . . -57.93(19) ?
C16 C17 C18 C20 . . . . 54.44(19) ?
C16 C17 C18 C23 . . . . 171.52(13) ?
C16 C17 C18 C19 . . . . -66.58(18) ?
C15 C14 C20 C21 . . . . -150.03(16) ?
C13 C14 C20 C21 . . . . -20.6(2) ?
C15 C14 C20 C18 . . . . 40.0(2) ?
C13 C14 C20 C18 . . . . 169.39(14) ?
C23 C18 C20 C21 . . . . 25.9(2) ?
C19 C18 C20 C21 . . . . -94.40(19) ?
C17 C18 C20 C21 . . . . 143.61(17) ?
C23 C18 C20 C14 . . . . -163.70(15) ?
C19 C18 C20 C14 . . . . 75.99(18) ?
C17 C18 C20 C14 . . . . -46.00(19) ?
C14 C20 C21 C22 . . . . -160.32(17) ?
C18 C20 C21 C22 . . . . 9.5(3) ?
C23 O8 C22 O7 . . . . 170.30(18) ?
C23 O8 C22 C21 . . . . -13.9(2) ?
C20 C21 C22 O7 . . . . 157.6(2) ?
C20 C21 C22 O8 . . . . -18.0(3) ?
C22 O8 C23 C24 . . . . 175.76(15) ?
C22 O8 C23 C18 . . . . 50.5(2) ?
C20 C18 C23 O8 . . . . -54.44(18) ?
C19 C18 C23 O8 . . . . 64.95(18) ?
C17 C18 C23 O8 . . . . -173.05(14) ?
C20 C18 C23 C24 . . . . -173.55(15) ?
C19 C18 C23 C24 . . . . -54.2(2) ?
C17 C18 C23 C24 . . . . 67.85(19) ?
O8 C23 C24 C27 . . . . -23.5(3) ?
C18 C23 C24 C27 . . . . 99.1(2) ?
O8 C23 C24 C25 . . . . 158.54(18) ?
C18 C23 C24 C25 . . . . -78.9(2) ?
C27 C24 C25 C26 . . . . 0.2(2) ?
C23 C24 C25 C26 . . . . 178.52(18) ?
C24 C25 C26 O9 . . . . 0.1(2) ?
C27 O9 C26 C25 . . . . -0.4(2) ?
C25 C24 C27 O9 . . . . -0.4(2) ?
C23 C24 C27 O9 . . . . -178.81(18) ?
C26 O9 C27 C24 . . . . 0.5(2) ?

loop_
_cod_related_entry_id
_cod_related_entry_database
_cod_related_entry_code
1 ChemSpider 30655732
